data_7241550
loop_
_publ_author_name
'Chojnacki, Jaros\/law'
'Mo\'nka, Micha\/l'
'Serdiuk, Illia E.'
'Bojarski, Piotr'
'Po\/lo\'nski, Tadeusz'
'Olszewska, Teresa'

_publ_section_title
;
 Copper(i) halide cluster-based coordination polymers modulated by chiral
 ditopic dithiodianthranilide ligands: synthesis, crystal structure and
 photoluminescence
;
_journal_issue 2
_journal_name_full CrystEngComm
_journal_page_first 299
_journal_page_last 307
_journal_paper_doi 10.1039/D0CE01589J
_journal_volume 23
_journal_year 2021
_chemical_formula_moiety 'C16 H14 Ag2 I2 N2 S2'
_chemical_formula_sum 'C16 H14 Ag2 I2 N2 S2'
_chemical_formula_weight 767.95
_space_group_crystal_system monoclinic
_space_group_IT_number 14
_space_group_name_Hall '-P 2yn'
_space_group_name_H-M_alt 'P 1 21/n 1'
_atom_sites_solution_hydrogens geom
_atom_sites_solution_primary direct
_atom_sites_solution_secondary difmap
_audit_creation_date 2020-06-15
_audit_creation_method
;
Olex2 1.2
(compiled 2018.05.29 svn.r3508 for OlexSys, GUI svn.r5506)
;
_audit_update_record
;
2020-07-02 deposited with the CCDC.	2020-11-06 downloaded from the CCDC.
;
_cell_angle_alpha 90
_cell_angle_beta 101.542(5)
_cell_angle_gamma 90
_cell_formula_units_Z 4
_cell_length_a 13.3327(8)
_cell_length_b 11.2308(4)
_cell_length_c 13.8158(8)
_cell_measurement_reflns_used 33275
_cell_measurement_temperature 120
_cell_measurement_theta_max 29.74
_cell_measurement_theta_min 2.05
_cell_volume 2026.90(19)
_computing_cell_refinement 'X-Area Recipe 1.33.0.0 (STOE, 2015)'
_computing_data_collection 'X-Area WinXpose 2.0.22.0 (STOE, 2016)'
_computing_data_reduction 'X-Area Integrate 1.72.0.0 (STOE, 2018) X-Area X-Red32 1.63.4.0 (STOE, 2017)'
_computing_molecular_graphics 'Olex2 (Dolomanov et al., 2009)'
_computing_publication_material 'Olex2 (Dolomanov et al., 2009)'
_computing_structure_refinement 'ShelXL (Sheldrick, 2015)'
_computing_structure_solution 'ShelXT (Sheldrick, 2015)'
_diffrn_ambient_temperature 120.0
_diffrn_detector_area_resol_mean 6.67
_diffrn_measured_fraction_theta_full 1.000
_diffrn_measured_fraction_theta_max 0.996
_diffrn_measurement_device_type 'STOE IPDS 2T'
_diffrn_measurement_method 'rotation method, \w scans'
_diffrn_radiation_type MoK\a
_diffrn_radiation_wavelength 0.71073
_diffrn_reflns_av_R_equivalents 0.0201
_diffrn_reflns_av_unetI/netI 0.0149
_diffrn_reflns_Laue_measured_fraction_full 1.000
_diffrn_reflns_Laue_measured_fraction_max 0.996
_diffrn_reflns_limit_h_max 18
_diffrn_reflns_limit_h_min -18
_diffrn_reflns_limit_k_max 15
_diffrn_reflns_limit_k_min -15
_diffrn_reflns_limit_l_max 18
_diffrn_reflns_limit_l_min -18
_diffrn_reflns_number 24114
_diffrn_reflns_point_group_measured_fraction_full 1.000
_diffrn_reflns_point_group_measured_fraction_max 0.996
_diffrn_reflns_theta_full 25.242
_diffrn_reflns_theta_max 29.188
_diffrn_reflns_theta_min 1.938
_diffrn_source 'GeniX Mo, 0.05 x 0.05 mm2 microfocus'
_exptl_absorpt_coefficient_mu 5.185
_exptl_absorpt_correction_T_max 0.8316
_exptl_absorpt_correction_T_min 0.2876
_exptl_absorpt_correction_type integration
_exptl_absorpt_process_details
'STOE X-Red32, absorption correction by Gaussian integration, analogous to P. Coppens, "The Evaluation of Absorption and Extinction in Single-Crystal Structure Analysis", published in F. R. Ahmed (Editor), "Crystallographic Computing", Munksgaard, Copenhagen (1970), 255 - 270'
_exptl_crystal_colour yellow
_exptl_crystal_colour_primary yellow
_exptl_crystal_density_diffrn 2.517
_exptl_crystal_density_method 'not measured'
_exptl_crystal_description prism
_exptl_crystal_F_000 1424
_exptl_crystal_size_max 0.22
_exptl_crystal_size_mid 0.17
_exptl_crystal_size_min 0.05
_refine_diff_density_max 1.154
_refine_diff_density_min -1.266
_refine_diff_density_rms 0.106
_refine_ls_extinction_method none
_refine_ls_goodness_of_fit_ref 1.074
_refine_ls_hydrogen_treatment constr
_refine_ls_matrix_type full
_refine_ls_number_parameters 219
_refine_ls_number_reflns 5461
_refine_ls_number_restraints 0
_refine_ls_restrained_S_all 1.074
_refine_ls_R_factor_all 0.0233
_refine_ls_R_factor_gt 0.0194
_refine_ls_shift/su_max 0.002
_refine_ls_shift/su_mean 0.000
_refine_ls_structure_factor_coef Fsqd
_refine_ls_weighting_details 'w=1/[\s^2^(Fo^2^)+(0.0267P)^2^+1.6160P] where P=(Fo^2^+2Fc^2^)/3'
_refine_ls_weighting_scheme calc
_refine_ls_wR_factor_gt 0.0472
_refine_ls_wR_factor_ref 0.0480
_reflns_Friedel_coverage 0.000
_reflns_number_gt 4861
_reflns_number_total 5461
_reflns_threshold_expression 'I > 2\s(I)'
_cod_data_source_file d0ce01589j2.cif
_cod_data_source_block 10
_cod_depositor_comments 'Adding full bibliography for 7241541--7241550.cif.'
_cod_database_code 7241550
_shelx_shelxl_version_number 2018/3
_shelx_space_group_comment
;
The symmetry employed for this shelxl refinement is uniquely defined
by the following loop, which should always be used as a source of
symmetry information in preference to the above space-group names.
They are only intended as comments.
;
_shelx_estimated_absorpt_t_max 0.782
_shelx_estimated_absorpt_t_min 0.395
_olex2_refinement_description
;
1. Fixed Uiso
 At 1.2 times of:
  All C(H) groups
 At 1.5 times of:
  All C(H,H,H) groups
2.a Aromatic/amide H refined with riding coordinates:
 C3(H3), C4(H4), C5(H5), C6(H6), C11(H11), C12(H12), C13(H13), C14(H14)
2.b Idealised Me refined as rotating group:
 C8(H8A,H8B,H8C), C16(H16A,H16B,H16C)
;
_olex2_submission_special_instructions 'No special instructions were received'

loop_
_space_group_symop_operation_xyz
'x, y, z'
'-x+1/2, y+1/2, -z+1/2'
'-x, -y, -z'
'x-1/2, -y-1/2, z-1/2'

loop_
_atom_site_label
_atom_site_type_symbol
_atom_site_fract_x
_atom_site_fract_y
_atom_site_fract_z
_atom_site_U_iso_or_equiv
_atom_site_adp_type
_atom_site_occupancy
_atom_site_site_symmetry_order
_atom_site_calc_flag
_atom_site_refinement_flags_posn
_atom_site_refinement_flags_adp
_atom_site_refinement_flags_occupancy
_atom_site_disorder_assembly
_atom_site_disorder_group
I1 I 0.14221(2) 0.01282(2) 0.63152(2) 0.01744(4) Uani 1 1 d . . . . .
I2 I 0.15767(2) 0.16980(2) 0.33006(2) 0.02748(5) Uani 1 1 d . . . . .
Ag1 Ag 0.13918(2) 0.22029(2) 0.51858(2) 0.02119(5) Uani 1 1 d . . . . .
Ag2 Ag 0.08234(2) 0.96916(2) 0.42186(2) 0.02321(5) Uani 1 1 d . . . . .
S1 S 0.10400(4) 0.40860(5) 0.59887(4) 0.01656(11) Uani 1 1 d . . . . .
S2 S 0.09382(4) 0.76872(5) 0.33722(4) 0.01585(10) Uani 1 1 d . . . . .
N1 N 0.19058(14) 0.61990(15) 0.60269(13) 0.0128(3) Uani 1 1 d . . . . .
N2 N 0.20204(14) 0.57081(16) 0.37685(13) 0.0122(3) Uani 1 1 d . . . . .
C1 C 0.19272(17) 0.50630(18) 0.57675(15) 0.0126(4) Uani 1 1 d . . . . .
C2 C 0.27791(17) 0.46594(18) 0.52997(16) 0.0129(4) Uani 1 1 d . . . . .
C3 C 0.35346(18) 0.3915(2) 0.58235(17) 0.0179(4) Uani 1 1 d . . . . .
H3 H 0.352295 0.370932 0.648807 0.021 Uiso 1 1 calc R . . . .
C4 C 0.43026(19) 0.3475(2) 0.53787(19) 0.0226(5) Uani 1 1 d . . . . .
H4 H 0.482144 0.297825 0.574183 0.027 Uiso 1 1 calc R . . . .
C5 C 0.43140(19) 0.3758(2) 0.44063(19) 0.0215(5) Uani 1 1 d . . . . .
H5 H 0.483368 0.344198 0.410012 0.026 Uiso 1 1 calc R . . . .
C6 C 0.35697(18) 0.4503(2) 0.38746(17) 0.0177(4) Uani 1 1 d . . . . .
H6 H 0.357537 0.469337 0.320563 0.021 Uiso 1 1 calc R . . . .
C7 C 0.28162(16) 0.49677(18) 0.43330(16) 0.0125(4) Uani 1 1 d . . . . .
C8 C 0.13443(18) 0.5162(2) 0.29161(16) 0.0171(4) Uani 1 1 d . . . . .
H8A H 0.158719 0.435652 0.281465 0.026 Uiso 1 1 calc GR . . . .
H8B H 0.134793 0.564327 0.232522 0.026 Uiso 1 1 calc GR . . . .
H8C H 0.064620 0.512031 0.303871 0.026 Uiso 1 1 calc GR . . . .
C9 C 0.18885(16) 0.68417(18) 0.40030(15) 0.0117(4) Uani 1 1 d . . . . .
C10 C 0.26271(16) 0.73756(18) 0.48392(15) 0.0119(4) Uani 1 1 d . . . . .
C11 C 0.32801(17) 0.8276(2) 0.46444(17) 0.0167(4) Uani 1 1 d . . . . .
H11 H 0.327589 0.850944 0.398262 0.020 Uiso 1 1 calc R . . . .
C12 C 0.39357(18) 0.8830(2) 0.54209(18) 0.0199(5) Uani 1 1 d . . . . .
H12 H 0.438192 0.944091 0.528794 0.024 Uiso 1 1 calc R . . . .
C13 C 0.39446(18) 0.8498(2) 0.63880(18) 0.0184(4) Uani 1 1 d . . . . .
H13 H 0.439676 0.888113 0.691482 0.022 Uiso 1 1 calc R . . . .
C14 C 0.32947(17) 0.76085(19) 0.65886(16) 0.0156(4) Uani 1 1 d . . . . .
H14 H 0.329786 0.738136 0.725158 0.019 Uiso 1 1 calc R . . . .
C15 C 0.26396(16) 0.70524(18) 0.58134(16) 0.0122(4) Uani 1 1 d . . . . .
C16 C 0.11200(19) 0.6633(2) 0.65496(19) 0.0194(5) Uani 1 1 d . . . . .
H16A H 0.043950 0.643723 0.616556 0.029 Uiso 1 1 calc GR . . . .
H16B H 0.118253 0.749831 0.663179 0.029 Uiso 1 1 calc GR . . . .
H16C H 0.121387 0.625301 0.720008 0.029 Uiso 1 1 calc GR . . . .

loop_
_atom_site_aniso_label
_atom_site_aniso_U_11
_atom_site_aniso_U_22
_atom_site_aniso_U_33
_atom_site_aniso_U_23
_atom_site_aniso_U_13
_atom_site_aniso_U_12
I1 0.02103(8) 0.01151(7) 0.01905(7) -0.00038(5) 0.00225(6) 0.00221(5)
I2 0.04606(11) 0.01508(8) 0.02712(9) -0.00520(6) 0.02124(7) -0.00476(6)
Ag1 0.02911(10) 0.01310(8) 0.02254(9) -0.00287(6) 0.00796(7) 0.00050(6)
Ag2 0.02933(10) 0.01439(8) 0.02481(10) -0.00256(6) 0.00281(7) 0.00096(7)
S1 0.0219(3) 0.0110(2) 0.0195(3) -0.00091(19) 0.0108(2) -0.00238(19)
S2 0.0171(2) 0.0109(2) 0.0171(2) 0.00015(19) -0.0025(2) 0.00257(19)
N1 0.0149(9) 0.0100(8) 0.0146(8) -0.0001(6) 0.0058(7) 0.0004(6)
N2 0.0133(8) 0.0118(8) 0.0109(8) -0.0011(6) 0.0011(6) 0.0020(6)
C1 0.0170(10) 0.0112(9) 0.0097(9) 0.0014(7) 0.0029(8) 0.0017(7)
C2 0.0161(10) 0.0100(9) 0.0138(10) 0.0000(7) 0.0057(8) 0.0021(7)
C3 0.0216(11) 0.0167(10) 0.0153(10) 0.0039(8) 0.0038(8) 0.0044(8)
C4 0.0212(12) 0.0209(11) 0.0254(12) 0.0047(9) 0.0041(10) 0.0101(9)
C5 0.0195(11) 0.0224(11) 0.0252(12) 0.0029(9) 0.0107(9) 0.0076(9)
C6 0.0205(11) 0.0187(10) 0.0161(10) 0.0009(8) 0.0089(8) 0.0035(8)
C7 0.0141(10) 0.0093(9) 0.0138(9) 0.0003(7) 0.0024(8) 0.0010(7)
C8 0.0198(11) 0.0152(10) 0.0143(10) -0.0026(8) -0.0012(8) 0.0015(8)
C9 0.0129(9) 0.0119(9) 0.0116(9) 0.0010(7) 0.0052(7) 0.0000(7)
C10 0.0120(9) 0.0091(9) 0.0140(9) -0.0005(7) 0.0010(7) 0.0015(7)
C11 0.0166(10) 0.0169(10) 0.0176(10) 0.0027(8) 0.0054(8) -0.0009(8)
C12 0.0144(10) 0.0198(11) 0.0254(12) -0.0010(9) 0.0034(9) -0.0051(8)
C13 0.0148(10) 0.0190(10) 0.0205(11) -0.0025(9) 0.0016(8) -0.0024(8)
C14 0.0182(10) 0.0139(9) 0.0132(9) 0.0001(8) -0.0006(8) 0.0011(8)
C15 0.0127(9) 0.0077(8) 0.0162(10) 0.0016(7) 0.0030(8) 0.0010(7)
C16 0.0231(12) 0.0145(10) 0.0251(12) -0.0022(9) 0.0158(9) 0.0001(8)

loop_
_atom_type_symbol
_atom_type_description
_atom_type_scat_dispersion_real
_atom_type_scat_dispersion_imag
_atom_type_scat_source
C C 0.0033 0.0016 'International Tables Vol C Tables 4.2.6.8 and 6.1.1.4'
H H 0.0000 0.0000 'International Tables Vol C Tables 4.2.6.8 and 6.1.1.4'
Ag Ag -0.8971 1.1015 'International Tables Vol C Tables 4.2.6.8 and 6.1.1.4'
I I -0.4742 1.8119 'International Tables Vol C Tables 4.2.6.8 and 6.1.1.4'
N N 0.0061 0.0033 'International Tables Vol C Tables 4.2.6.8 and 6.1.1.4'
S S 0.1246 0.1234 'International Tables Vol C Tables 4.2.6.8 and 6.1.1.4'

loop_
_geom_angle_atom_site_label_1
_geom_angle_atom_site_label_2
_geom_angle_atom_site_label_3
_geom_angle
_geom_angle_site_symmetry_1
_geom_angle_site_symmetry_3
_geom_angle_publ_flag
Ag1 I1 Ag2 67.178(7) . 1_545 ?
Ag1 I1 Ag2 84.415(8) . 3_566 ?
Ag2 I1 Ag2 72.381(9) 1_545 3_566 ?
Ag1 I2 Ag2 68.508(7) . 1_545 ?
I1 Ag1 Ag2 57.751(7) . 1_545 ?
I2 Ag1 I1 111.442(8) . . ?
I2 Ag1 Ag2 57.851(6) . 1_545 ?
S1 Ag1 I1 116.358(15) . . ?
S1 Ag1 I2 131.875(15) . . ?
S1 Ag1 Ag2 154.729(16) . 1_545 ?
I1 Ag2 I1 107.619(9) 1_565 3_566 ?
I1 Ag2 Ag1 55.073(6) 1_565 1_565 ?
I1 Ag2 Ag1 101.020(7) 3_566 1_565 ?
I2 Ag2 I1 105.316(8) 1_565 3_566 ?
I2 Ag2 I1 105.039(8) 1_565 1_565 ?
I2 Ag2 Ag1 53.639(6) 1_565 1_565 ?
S2 Ag2 I1 95.564(14) . 3_566 ?
S2 Ag2 I1 125.352(14) . 1_565 ?
S2 Ag2 I2 115.597(16) . 1_565 ?
S2 Ag2 Ag1 162.205(16) . 1_565 ?
C1 S1 Ag1 105.79(8) . . ?
C9 S2 Ag2 111.62(7) . . ?
C1 N1 C15 122.13(19) . . ?
C1 N1 C16 120.50(19) . . ?
C15 N1 C16 117.37(17) . . ?
C7 N2 C8 117.31(17) . . ?
C9 N2 C7 122.38(17) . . ?
C9 N2 C8 120.31(18) . . ?
N1 C1 S1 121.54(17) . . ?
N1 C1 C2 118.06(19) . . ?
C2 C1 S1 120.37(15) . . ?
C3 C2 C1 119.52(19) . . ?
C7 C2 C1 121.28(19) . . ?
C7 C2 C3 119.1(2) . . ?
C2 C3 H3 119.9 . . ?
C4 C3 C2 120.3(2) . . ?
C4 C3 H3 119.9 . . ?
C3 C4 H4 120.0 . . ?
C5 C4 C3 120.1(2) . . ?
C5 C4 H4 120.0 . . ?
C4 C5 H5 119.8 . . ?
C4 C5 C6 120.4(2) . . ?
C6 C5 H5 119.8 . . ?
C5 C6 H6 120.4 . . ?
C5 C6 C7 119.3(2) . . ?
C7 C6 H6 120.4 . . ?
C2 C7 N2 119.85(19) . . ?
C2 C7 C6 120.8(2) . . ?
C6 C7 N2 119.23(19) . . ?
N2 C8 H8A 109.5 . . ?
N2 C8 H8B 109.5 . . ?
N2 C8 H8C 109.5 . . ?
H8A C8 H8B 109.5 . . ?
H8A C8 H8C 109.5 . . ?
H8B C8 H8C 109.5 . . ?
N2 C9 S2 122.39(16) . . ?
N2 C9 C10 118.35(18) . . ?
C10 C9 S2 119.25(15) . . ?
C11 C10 C9 118.97(19) . . ?
C15 C10 C9 121.65(19) . . ?
C15 C10 C11 119.25(19) . . ?
C10 C11 H11 120.1 . . ?
C12 C11 C10 119.8(2) . . ?
C12 C11 H11 120.1 . . ?
C11 C12 H12 119.7 . . ?
C13 C12 C11 120.5(2) . . ?
C13 C12 H12 119.7 . . ?
C12 C13 H13 119.9 . . ?
C12 C13 C14 120.1(2) . . ?
C14 C13 H13 119.9 . . ?
C13 C14 H14 120.3 . . ?
C13 C14 C15 119.5(2) . . ?
C15 C14 H14 120.3 . . ?
C10 C15 N1 119.62(18) . . ?
C14 C15 N1 119.30(19) . . ?
C14 C15 C10 120.9(2) . . ?
N1 C16 H16A 109.5 . . ?
N1 C16 H16B 109.5 . . ?
N1 C16 H16C 109.5 . . ?
H16A C16 H16B 109.5 . . ?
H16A C16 H16C 109.5 . . ?
H16B C16 H16C 109.5 . . ?

loop_
_geom_bond_atom_site_label_1
_geom_bond_atom_site_label_2
_geom_bond_distance
_geom_bond_site_symmetry_2
_geom_bond_publ_flag
I1 Ag1 2.8001(2) . ?
I1 Ag2 2.9435(3) 3_566 ?
I1 Ag2 2.8884(3) 1_545 ?
I2 Ag1 2.7245(3) . ?
I2 Ag2 2.8643(3) 1_545 ?
Ag1 Ag2 3.1479(3) 1_545 ?
Ag1 S1 2.4761(6) . ?
Ag2 S2 2.5553(6) . ?
S1 C1 1.686(2) . ?
S2 C9 1.681(2) . ?
N1 C1 1.327(3) . ?
N1 C15 1.442(3) . ?
N1 C16 1.470(3) . ?
N2 C7 1.447(3) . ?
N2 C8 1.467(3) . ?
N2 C9 1.334(3) . ?
C1 C2 1.486(3) . ?
C2 C3 1.394(3) . ?
C2 C7 1.390(3) . ?
C3 H3 0.9500 . ?
C3 C4 1.387(3) . ?
C4 H4 0.9500 . ?
C4 C5 1.384(4) . ?
C5 H5 0.9500 . ?
C5 C6 1.390(3) . ?
C6 H6 0.9500 . ?
C6 C7 1.392(3) . ?
C8 H8A 0.9800 . ?
C8 H8B 0.9800 . ?
C8 H8C 0.9800 . ?
C9 C10 1.486(3) . ?
C10 C11 1.395(3) . ?
C10 C15 1.391(3) . ?
C11 H11 0.9500 . ?
C11 C12 1.388(3) . ?
C12 H12 0.9500 . ?
C12 C13 1.385(3) . ?
C13 H13 0.9500 . ?
C13 C14 1.386(3) . ?
C14 H14 0.9500 . ?
C14 C15 1.388(3) . ?
C16 H16A 0.9800 . ?
C16 H16B 0.9800 . ?
C16 H16C 0.9800 . ?

loop_
_geom_torsion_atom_site_label_1
_geom_torsion_atom_site_label_2
_geom_torsion_atom_site_label_3
_geom_torsion_atom_site_label_4
_geom_torsion
_geom_torsion_site_symmetry_1
_geom_torsion_site_symmetry_2
_geom_torsion_site_symmetry_3
_geom_torsion_site_symmetry_4
_geom_torsion_publ_flag
Ag1 S1 C1 N1 174.27(16) . . . . ?
Ag1 S1 C1 C2 -7.62(18) . . . . ?
Ag2 S2 C9 N2 171.99(16) . . . . ?
Ag2 S2 C9 C10 -9.43(19) . . . . ?
S1 C1 C2 C3 -68.7(3) . . . . ?
S1 C1 C2 C7 108.6(2) . . . . ?
S2 C9 C10 C11 -65.9(3) . . . . ?
S2 C9 C10 C15 110.0(2) . . . . ?
N1 C1 C2 C3 109.5(2) . . . . ?
N1 C1 C2 C7 -73.2(3) . . . . ?
N2 C9 C10 C11 112.7(2) . . . . ?
N2 C9 C10 C15 -71.3(3) . . . . ?
C1 N1 C15 C10 67.9(3) . . . . ?
C1 N1 C15 C14 -117.1(2) . . . . ?
C1 C2 C3 C4 176.3(2) . . . . ?
C1 C2 C7 N2 0.8(3) . . . . ?
C1 C2 C7 C6 -174.5(2) . . . . ?
C2 C3 C4 C5 -1.0(4) . . . . ?
C3 C2 C7 N2 178.05(19) . . . . ?
C3 C2 C7 C6 2.7(3) . . . . ?
C3 C4 C5 C6 1.3(4) . . . . ?
C4 C5 C6 C7 0.4(4) . . . . ?
C5 C6 C7 N2 -177.8(2) . . . . ?
C5 C6 C7 C2 -2.4(3) . . . . ?
C7 N2 C9 S2 -177.74(16) . . . . ?
C7 N2 C9 C10 3.7(3) . . . . ?
C7 C2 C3 C4 -1.0(3) . . . . ?
C8 N2 C7 C2 -113.3(2) . . . . ?
C8 N2 C7 C6 62.1(3) . . . . ?
C8 N2 C9 S2 1.9(3) . . . . ?
C8 N2 C9 C10 -176.7(2) . . . . ?
C9 N2 C7 C2 66.3(3) . . . . ?
C9 N2 C7 C6 -118.2(2) . . . . ?
C9 C10 C11 C12 176.5(2) . . . . ?
C9 C10 C15 N1 -1.4(3) . . . . ?
C9 C10 C15 C14 -176.3(2) . . . . ?
C10 C11 C12 C13 -0.2(4) . . . . ?
C11 C10 C15 N1 174.52(19) . . . . ?
C11 C10 C15 C14 -0.3(3) . . . . ?
C11 C12 C13 C14 -0.1(4) . . . . ?
C12 C13 C14 C15 0.2(3) . . . . ?
C13 C14 C15 N1 -174.9(2) . . . . ?
C13 C14 C15 C10 0.0(3) . . . . ?
C15 N1 C1 S1 -177.92(15) . . . . ?
C15 N1 C1 C2 3.9(3) . . . . ?
C15 C10 C11 C12 0.4(3) . . . . ?
C16 N1 C1 S1 2.1(3) . . . . ?
C16 N1 C1 C2 -176.07(19) . . . . ?
C16 N1 C15 C10 -112.1(2) . . . . ?
C16 N1 C15 C14 62.9(3) . . . . ?
